data_1505608
loop_
_publ_author_name
'Huang, Sha'
'Clark, Ronald J.'
'Zhu, Lei'

_publ_section_title
;
 Highly sensitive fluorescent probes for zinc ion based on
 triazolyl-containing tetradentate coordination motifs.
;
_journal_issue 24
_journal_name_full 'Organic letters'
_journal_page_first 4999
_journal_page_last 5002
_journal_paper_doi 10.1021/ol702208y
_journal_volume 9
_journal_year 2007
_chemical_formula_sum 'C28 H23 Cl2 N9 O8 Zn'
_chemical_formula_weight 749.82
_chemical_name_systematic
; 
 ? 
;
_space_group_IT_number 2
_symmetry_cell_setting triclinic
_symmetry_space_group_name_Hall '-P 1'
_symmetry_space_group_name_H-M 'P -1'
_atom_sites_solution_hydrogens geom
_atom_sites_solution_primary direct
_atom_sites_solution_secondary difmap
_audit_creation_method SHELXL-97
_cell_angle_alpha 64.2020(10)
_cell_angle_beta 65.3680(10)
_cell_angle_gamma 82.8980(10)
_cell_formula_units_Z 2
_cell_length_a 11.5210(6)
_cell_length_b 13.0999(7)
_cell_length_c 13.3900(7)
_cell_measurement_reflns_used 8752
_cell_measurement_temperature 153(2)
_cell_measurement_theta_max 30.44
_cell_measurement_theta_min 2.70
_cell_volume 1649.77(15)
_computing_cell_refinement 'Bruker SMART'
_computing_data_collection 'Bruker SMART'
_computing_data_reduction 'Bruker SAINT'
_computing_molecular_graphics 'Bruker SHELXTL'
_computing_publication_material 'Bruker SHELXTL'
_computing_structure_refinement 'SHELXL-97 (Sheldrick, 1997)'
_computing_structure_solution 'SHELXS-97 (Sheldrick, 1990)'
_diffrn_ambient_temperature 153(2)
_diffrn_measured_fraction_theta_full 0.996
_diffrn_measured_fraction_theta_max 0.996
_diffrn_measurement_device_type 'CCD area detector'
_diffrn_measurement_method 'phi and omega scans'
_diffrn_radiation_monochromator graphite
_diffrn_radiation_source 'fine-focus sealed tube'
_diffrn_radiation_type MoK\a
_diffrn_radiation_wavelength 0.71073
_diffrn_reflns_av_R_equivalents 0.0266
_diffrn_reflns_av_sigmaI/netI 0.0303
_diffrn_reflns_limit_h_max 15
_diffrn_reflns_limit_h_min -15
_diffrn_reflns_limit_k_max 17
_diffrn_reflns_limit_k_min -17
_diffrn_reflns_limit_l_max 17
_diffrn_reflns_limit_l_min -17
_diffrn_reflns_number 23178
_diffrn_reflns_theta_full 28.28
_diffrn_reflns_theta_max 28.28
_diffrn_reflns_theta_min 1.73
_exptl_absorpt_coefficient_mu 0.968
_exptl_absorpt_correction_T_max 0.8374
_exptl_absorpt_correction_T_min 0.7534
_exptl_absorpt_correction_type empirical
_exptl_crystal_colour colorless
_exptl_crystal_density_diffrn 1.509
_exptl_crystal_density_meas 0
_exptl_crystal_density_method 'not measured'
_exptl_crystal_description irregular
_exptl_crystal_F_000 764
_exptl_crystal_size_max 0.31
_exptl_crystal_size_mid 0.19
_exptl_crystal_size_min 0.19
_refine_diff_density_max 1.027
_refine_diff_density_min -0.539
_refine_diff_density_rms 0.083
_refine_ls_extinction_method none
_refine_ls_goodness_of_fit_ref 1.155
_refine_ls_hydrogen_treatment mixed
_refine_ls_matrix_type full
_refine_ls_number_parameters 436
_refine_ls_number_reflns 8166
_refine_ls_number_restraints 0
_refine_ls_restrained_S_all 1.155
_refine_ls_R_factor_all 0.0561
_refine_ls_R_factor_gt 0.0526
_refine_ls_shift/su_max 0.015
_refine_ls_shift/su_mean 0.000
_refine_ls_structure_factor_coef Fsqd
_refine_ls_weighting_details 'calc w=1/[\s^2^(Fo^2^)+(0.0486P)^2^+2.3855P] where P=(Fo^2^+2Fc^2^)/3'
_refine_ls_weighting_scheme calc
_refine_ls_wR_factor_gt 0.1273
_refine_ls_wR_factor_ref 0.1292
_reflns_number_gt 7654
_reflns_number_total 8166
_reflns_threshold_expression >2sigma(I)
_cod_data_source_file ol702208y-file001.cif
_cod_data_source_block zhu3
_cod_depositor_comments
;
The following automatic conversions were performed:

'_symmetry_cell_setting' value 'Triclinic' changed to 'triclinic'
according to /home/saulius/struct/CIF-dictionaries/cif_core.dic
dictionary named 'cif_core.dic' version 2.4.1 from 2010-06-29.

Automatic conversion script
Id: cif_fix_values 1715 2011-07-08 13:25:40Z adriana 
;
_cod_original_sg_symbol_H-M P-1
_cod_database_code 1505608

loop_
_symmetry_equiv_pos_as_xyz
'x, y, z'
'-x, -y, -z'

loop_
_atom_site_label
_atom_site_type_symbol
_atom_site_fract_x
_atom_site_fract_y
_atom_site_fract_z
_atom_site_U_iso_or_equiv
_atom_site_adp_type
_atom_site_occupancy
_atom_site_symmetry_multiplicity
_atom_site_calc_flag
_atom_site_refinement_flags
Zn1 Zn -0.01086(3) 0.21980(2) 0.22709(3) 0.02018(9) Uani 1 1 d .
C1 C -0.1349(3) 0.4264(2) 0.1158(3) 0.0323(6) Uani 1 1 d .
H1 H -0.1171 0.4538 0.1634 0.039 Uiso 1 1 calc R
C2 C -0.1937(3) 0.4945(3) 0.0409(3) 0.0397(8) Uani 1 1 d .
H2 H -0.2195 0.5667 0.0394 0.048 Uiso 1 1 calc R
C3 C -0.2148(3) 0.4565(3) -0.0321(3) 0.0418(8) Uani 1 1 d .
H3 H -0.2518 0.5036 -0.0869 0.050 Uiso 1 1 calc R
C4 C -0.1814(3) 0.3497(3) -0.0243(3) 0.0361(7) Uani 1 1 d .
H4 H -0.1947 0.3223 -0.0740 0.043 Uiso 1 1 calc R
C5 C -0.1278(2) 0.2819(2) 0.0571(2) 0.0266(5) Uani 1 1 d .
C6 C -0.1067(3) 0.1589(2) 0.0820(3) 0.0278(6) Uani 1 1 d .
H6A H -0.1870 0.1120 0.1441 0.033 Uiso 1 1 calc R
H6B H -0.0846 0.1496 0.0068 0.033 Uiso 1 1 calc R
C7 C -0.1574(3) 0.0603(2) 0.4846(2) 0.0283(6) Uani 1 1 d .
H7 H -0.1550 0.1232 0.5015 0.034 Uiso 1 1 calc R
C8 C -0.2210(3) -0.0406(3) 0.5789(3) 0.0345(6) Uani 1 1 d .
H8 H -0.2634 -0.0471 0.6595 0.041 Uiso 1 1 calc R
C9 C -0.2221(3) -0.1321(3) 0.5539(3) 0.0351(7) Uani 1 1 d .
H9 H -0.2645 -0.2029 0.6177 0.042 Uiso 1 1 calc R
C10 C -0.1615(3) -0.1205(2) 0.4361(3) 0.0309(6) Uani 1 1 d .
H10 H -0.1615 -0.1829 0.4178 0.037 Uiso 1 1 calc R
C11 C -0.1002(2) -0.0160(2) 0.3444(2) 0.0241(5) Uani 1 1 d .
C12 C -0.0259(3) -0.0013(2) 0.2148(3) 0.0293(6) Uani 1 1 d .
H12A H 0.0577 -0.0345 0.2070 0.035 Uiso 1 1 calc R
H12B H -0.0736 -0.0440 0.1966 0.035 Uiso 1 1 calc R
C13 C 0.1232(3) 0.1414(3) 0.0225(2) 0.0285(6) Uani 1 1 d .
H13A H 0.1192 0.2036 -0.0519 0.034 Uiso 1 1 calc R
H13B H 0.1481 0.0727 0.0072 0.034 Uiso 1 1 calc R
C14 C 0.2205(3) 0.1746(2) 0.0524(2) 0.0236(5) Uani 1 1 d .
C15 C 0.3513(3) 0.1807(2) 0.0050(3) 0.0274(5) Uani 1 1 d .
H15 H 0.4077 0.1585 -0.0566 0.033 Uiso 1 1 calc R
C16 C 0.5107(3) 0.2434(2) 0.0572(3) 0.0275(5) Uani 1 1 d .
H16A H 0.5137 0.3121 0.0696 0.033 Uiso 1 1 calc R
H16B H 0.5759 0.2560 -0.0246 0.033 Uiso 1 1 calc R
C17 C 0.5410(2) 0.1419(2) 0.1519(3) 0.0273(5) Uani 1 1 d .
C18 C 0.5573(3) 0.0378(3) 0.1451(3) 0.0372(7) Uani 1 1 d .
H18 H 0.5512 0.0309 0.0797 0.045 Uiso 1 1 calc R
C19 C 0.5823(4) -0.0558(3) 0.2333(3) 0.0446(8) Uani 1 1 d .
H19 H 0.5928 -0.1269 0.2286 0.054 Uiso 1 1 calc R
C20 C 0.5919(3) -0.0457(3) 0.3277(3) 0.0421(8) Uani 1 1 d .
H20 H 0.6076 -0.1103 0.3890 0.050 Uiso 1 1 calc R
C21 C 0.5789(3) 0.0573(3) 0.3338(3) 0.0410(8) Uani 1 1 d .
H21 H 0.5879 0.0642 0.3980 0.049 Uiso 1 1 calc R
C22 C 0.5526(3) 0.1516(3) 0.2464(3) 0.0338(6) Uani 1 1 d .
H22 H 0.5427 0.2225 0.2514 0.041 Uiso 1 1 calc R
C23 C 0.0168(3) 0.3594(3) 0.3614(3) 0.0329(6) Uani 1 1 d .
C24 C 0.0396(5) 0.4187(3) 0.4222(4) 0.0564(11) Uani 1 1 d .
H24A H -0.0353 0.4051 0.4982 0.085 Uiso 1 1 calc R
H24B H 0.0545 0.5005 0.3694 0.085 Uiso 1 1 calc R
H24C H 0.1149 0.3906 0.4398 0.085 Uiso 1 1 calc R
N1 N -0.1020(2) 0.32164(19) 0.1230(2) 0.0254(5) Uani 1 1 d .
N2 N -0.0983(2) 0.07241(18) 0.3690(2) 0.0229(4) Uani 1 1 d .
N3 N -0.0035(2) 0.11803(19) 0.1249(2) 0.0240(4) Uani 1 1 d .
N4 N 0.1813(2) 0.21565(18) 0.13739(19) 0.0217(4) Uani 1 1 d .
N5 N 0.2799(2) 0.24650(19) 0.1461(2) 0.0228(4) Uani 1 1 d .
N6 N 0.3827(2) 0.22525(19) 0.0651(2) 0.0242(4) Uani 1 1 d .
N7 N 0.0002(2) 0.3123(2) 0.3144(2) 0.0298(5) Uani 1 1 d .
Cl1 Cl 0.24354(7) 0.79015(6) 0.23458(7) 0.03280(16) Uani 1 1 d .
O1 O 0.2114(3) 0.8488(2) 0.1316(2) 0.0492(6) Uani 1 1 d .
O2 O 0.1653(3) 0.8211(3) 0.3307(2) 0.0583(8) Uani 1 1 d .
O3 O 0.2223(3) 0.6701(2) 0.2756(3) 0.0688(9) Uani 1 1 d .
O4 O 0.3758(2) 0.8136(3) 0.1995(3) 0.0605(8) Uani 1 1 d .
Cl2 Cl 0.80027(8) 0.64740(6) 0.30993(7) 0.03539(17) Uani 1 1 d .
O5 O 0.7081(4) 0.6776(4) 0.2607(4) 0.1124(17) Uani 1 1 d .
O6 O 0.8506(6) 0.5562(5) 0.2885(7) 0.161(3) Uani 1 1 d .
O7 O 0.7486(6) 0.6205(5) 0.4323(3) 0.137(2) Uani 1 1 d .
O8 O 0.8949(4) 0.7377(3) 0.2482(3) 0.0922(13) Uani 1 1 d .
C25 C 0.4474(5) 0.4785(4) 0.2248(6) 0.0757(15) Uani 1 1 d .
C26 C 0.4852(5) 0.5240(4) 0.2859(5) 0.0682(13) Uani 1 1 d .
H26A H 0.4707 0.6052 0.2583 0.102 Uiso 1 1 calc R
H26B H 0.5763 0.5140 0.2681 0.102 Uiso 1 1 calc R
H26C H 0.4349 0.4844 0.3735 0.102 Uiso 1 1 calc R
N8 N 0.4187(9) 0.4448(6) 0.1777(10) 0.178(4) Uani 1 1 d .
C27 C 0.6394(4) 0.2954(3) 0.4421(3) 0.0449(8) Uani 1 1 d .
C28 C 0.6082(5) 0.3383(5) 0.5312(5) 0.0748(14) Uani 1 1 d .
H28A H 0.6621 0.4079 0.4961 0.112 Uiso 1 1 calc R
H28B H 0.6233 0.2812 0.6012 0.112 Uiso 1 1 calc R
H28C H 0.5179 0.3552 0.5576 0.112 Uiso 1 1 calc R
N9 N 0.6628(5) 0.2651(4) 0.3694(4) 0.0828(14) Uani 1 1 d .

loop_
_atom_site_aniso_label
_atom_site_aniso_U_11
_atom_site_aniso_U_22
_atom_site_aniso_U_33
_atom_site_aniso_U_23
_atom_site_aniso_U_13
_atom_site_aniso_U_12
Zn1 0.02056(15) 0.01931(15) 0.01998(15) -0.00866(11) -0.00790(11) 0.00366(10)
C1 0.0268(14) 0.0250(13) 0.0380(16) -0.0091(12) -0.0122(12) 0.0047(11)
C2 0.0293(15) 0.0233(14) 0.0503(19) -0.0022(13) -0.0165(14) 0.0042(11)
C3 0.0304(15) 0.0348(16) 0.0430(18) 0.0046(14) -0.0211(14) 0.0000(12)
C4 0.0277(14) 0.0401(16) 0.0321(15) -0.0018(13) -0.0164(12) -0.0060(12)
C5 0.0174(11) 0.0294(13) 0.0249(13) -0.0051(11) -0.0072(10) -0.0021(10)
C6 0.0236(13) 0.0301(14) 0.0302(14) -0.0102(11) -0.0136(11) 0.0002(10)
C7 0.0294(14) 0.0303(14) 0.0236(13) -0.0103(11) -0.0113(11) 0.0050(11)
C8 0.0338(15) 0.0370(16) 0.0219(13) -0.0062(12) -0.0081(12) 0.0016(12)
C9 0.0321(15) 0.0283(14) 0.0310(15) 0.0000(12) -0.0128(12) -0.0009(12)
C10 0.0343(15) 0.0222(13) 0.0349(15) -0.0084(11) -0.0172(12) 0.0026(11)
C11 0.0223(12) 0.0237(12) 0.0251(12) -0.0079(10) -0.0121(10) 0.0044(10)
C12 0.0351(15) 0.0237(13) 0.0280(14) -0.0123(11) -0.0113(12) 0.0052(11)
C13 0.0245(13) 0.0416(16) 0.0218(12) -0.0163(12) -0.0080(10) 0.0005(11)
C14 0.0236(12) 0.0255(12) 0.0193(11) -0.0076(10) -0.0092(10) 0.0034(10)
C15 0.0235(13) 0.0338(14) 0.0252(13) -0.0144(11) -0.0091(10) 0.0047(11)
C16 0.0195(12) 0.0309(14) 0.0303(14) -0.0112(11) -0.0099(10) 0.0001(10)
C17 0.0158(11) 0.0327(14) 0.0274(13) -0.0083(11) -0.0078(10) -0.0001(10)
C18 0.0418(17) 0.0340(16) 0.0395(17) -0.0129(13) -0.0223(14) 0.0021(13)
C19 0.0462(19) 0.0330(16) 0.052(2) -0.0076(15) -0.0286(17) 0.0004(14)
C20 0.0331(16) 0.0401(17) 0.0396(17) -0.0011(14) -0.0183(14) -0.0019(13)
C21 0.0311(15) 0.060(2) 0.0288(15) -0.0131(15) -0.0147(13) 0.0007(14)
C22 0.0242(13) 0.0443(17) 0.0318(15) -0.0165(13) -0.0107(12) 0.0053(12)
C23 0.0355(15) 0.0291(14) 0.0345(15) -0.0170(13) -0.0108(13) 0.0015(12)
C24 0.081(3) 0.045(2) 0.056(2) -0.0330(19) -0.025(2) -0.0055(19)
N1 0.0190(10) 0.0237(11) 0.0285(11) -0.0069(9) -0.0100(9) 0.0032(8)
N2 0.0224(10) 0.0219(10) 0.0216(10) -0.0074(8) -0.0091(8) 0.0036(8)
N3 0.0211(10) 0.0269(11) 0.0217(10) -0.0089(9) -0.0084(9) 0.0031(8)
N4 0.0221(10) 0.0220(10) 0.0206(10) -0.0076(8) -0.0105(8) 0.0037(8)
N5 0.0221(10) 0.0236(10) 0.0216(10) -0.0082(9) -0.0098(8) 0.0032(8)
N6 0.0200(10) 0.0268(11) 0.0237(11) -0.0091(9) -0.0089(9) 0.0028(8)
N7 0.0304(12) 0.0286(12) 0.0343(13) -0.0187(11) -0.0114(10) 0.0036(10)
Cl1 0.0263(3) 0.0381(4) 0.0328(4) -0.0176(3) -0.0100(3) 0.0086(3)
O1 0.0525(15) 0.0622(17) 0.0394(13) -0.0281(12) -0.0228(12) 0.0234(13)
O2 0.0544(16) 0.087(2) 0.0441(15) -0.0422(15) -0.0204(13) 0.0292(15)
O3 0.083(2) 0.0389(15) 0.084(2) -0.0192(15) -0.0391(19) 0.0016(14)
O4 0.0318(13) 0.088(2) 0.0587(17) -0.0334(16) -0.0113(12) -0.0035(13)
Cl2 0.0462(4) 0.0281(3) 0.0328(4) -0.0119(3) -0.0183(3) 0.0035(3)
O5 0.073(3) 0.134(4) 0.108(3) -0.009(3) -0.056(3) -0.014(3)
O6 0.179(6) 0.117(4) 0.246(7) -0.141(5) -0.091(5) 0.075(4)
O7 0.197(5) 0.152(4) 0.0374(18) -0.028(2) -0.009(3) -0.094(4)
O8 0.116(3) 0.096(3) 0.061(2) -0.0184(19) -0.031(2) -0.056(2)
C25 0.083(3) 0.051(2) 0.127(5) -0.052(3) -0.067(4) 0.034(2)
C26 0.078(3) 0.072(3) 0.072(3) -0.036(3) -0.046(3) 0.028(3)
N8 0.241(9) 0.150(6) 0.354(12) -0.187(8) -0.255(10) 0.125(6)
C27 0.0412(18) 0.0416(19) 0.0406(18) -0.0117(15) -0.0120(15) 0.0007(15)
C28 0.083(4) 0.087(4) 0.056(3) -0.030(3) -0.027(3) -0.005(3)
N9 0.098(3) 0.070(3) 0.062(3) -0.033(2) -0.006(2) -0.014(2)

loop_
_atom_type_symbol
_atom_type_description
_atom_type_scat_dispersion_real
_atom_type_scat_dispersion_imag
_atom_type_scat_source
C C 0.0033 0.0016 'International Tables Vol C Tables 4.2.6.8 and 6.1.1.4'
H H 0.0000 0.0000 'International Tables Vol C Tables 4.2.6.8 and 6.1.1.4'
N N 0.0061 0.0033 'International Tables Vol C Tables 4.2.6.8 and 6.1.1.4'
Zn Zn 0.2839 1.4301 'International Tables Vol C Tables 4.2.6.8 and 6.1.1.4'
Cl Cl 0.1484 0.1585 'International Tables Vol C Tables 4.2.6.8 and 6.1.1.4'
O O 0.0106 0.0060 'International Tables Vol C Tables 4.2.6.8 and 6.1.1.4'

loop_
_geom_angle_atom_site_label_1
_geom_angle_atom_site_label_2
_geom_angle_atom_site_label_3
_geom_angle
N2 Zn1 N1 120.38(9)
N2 Zn1 N4 114.60(9)
N1 Zn1 N4 115.54(9)
N2 Zn1 N7 101.11(10)
N1 Zn1 N7 102.82(10)
N4 Zn1 N7 96.88(9)
N2 Zn1 N3 80.84(9)
N1 Zn1 N3 80.06(9)
N4 Zn1 N3 77.96(8)
N7 Zn1 N3 174.82(9)
N1 C1 C2 121.4(3)
N1 C1 H1 119.3
C2 C1 H1 119.3
C1 C2 C3 119.3(3)
C1 C2 H2 120.4
C3 C2 H2 120.4
C4 C3 C2 119.0(3)
C4 C3 H3 120.5
C2 C3 H3 120.5
C3 C4 C5 119.5(3)
C3 C4 H4 120.2
C5 C4 H4 120.2
N1 C5 C4 120.9(3)
N1 C5 C6 117.3(2)
C4 C5 C6 121.5(3)
N3 C6 C5 112.0(2)
N3 C6 H6A 109.2
C5 C6 H6A 109.2
N3 C6 H6B 109.2
C5 C6 H6B 109.2
H6A C6 H6B 107.9
N2 C7 C8 121.8(3)
N2 C7 H7 119.1
C8 C7 H7 119.1
C7 C8 C9 118.7(3)
C7 C8 H8 120.7
C9 C8 H8 120.7
C10 C9 C8 119.8(3)
C10 C9 H9 120.1
C8 C9 H9 120.1
C9 C10 C11 119.0(3)
C9 C10 H10 120.5
C11 C10 H10 120.5
N2 C11 C10 121.2(3)
N2 C11 C12 118.0(2)
C10 C11 C12 120.7(3)
N3 C12 C11 113.4(2)
N3 C12 H12A 108.9
C11 C12 H12A 108.9
N3 C12 H12B 108.9
C11 C12 H12B 108.9
H12A C12 H12B 107.7
N3 C13 C14 109.4(2)
N3 C13 H13A 109.8
C14 C13 H13A 109.8
N3 C13 H13B 109.8
C14 C13 H13B 109.8
H13A C13 H13B 108.2
N4 C14 C15 107.0(2)
N4 C14 C13 119.5(2)
C15 C14 C13 133.4(2)
N6 C15 C14 104.7(2)
N6 C15 H15 127.6
C14 C15 H15 127.6
N6 C16 C17 110.7(2)
N6 C16 H16A 109.5
C17 C16 H16A 109.5
N6 C16 H16B 109.5
C17 C16 H16B 109.5
H16A C16 H16B 108.1
C18 C17 C22 119.3(3)
C18 C17 C16 120.4(3)
C22 C17 C16 120.3(3)
C19 C18 C17 120.4(3)
C19 C18 H18 119.8
C17 C18 H18 119.8
C20 C19 C18 119.9(3)
C20 C19 H19 120.1
C18 C19 H19 120.1
C21 C20 C19 120.2(3)
C21 C20 H20 119.9
C19 C20 H20 119.9
C20 C21 C22 120.3(3)
C20 C21 H21 119.8
C22 C21 H21 119.8
C17 C22 C21 119.8(3)
C17 C22 H22 120.1
C21 C22 H22 120.1
N7 C23 C24 179.1(4)
C23 C24 H24A 109.5
C23 C24 H24B 109.5
H24A C24 H24B 109.5
C23 C24 H24C 109.5
H24A C24 H24C 109.5
H24B C24 H24C 109.5
C5 N1 C1 119.7(2)
C5 N1 Zn1 117.01(18)
C1 N1 Zn1 123.3(2)
C11 N2 C7 119.6(2)
C11 N2 Zn1 116.96(18)
C7 N2 Zn1 123.41(19)
C12 N3 C6 113.7(2)
C12 N3 C13 112.3(2)
C6 N3 C13 111.5(2)
C12 N3 Zn1 105.07(16)
C6 N3 Zn1 104.69(16)
C13 N3 Zn1 109.01(16)
N5 N4 C14 110.8(2)
N5 N4 Zn1 131.56(17)
C14 N4 Zn1 117.60(17)
N4 N5 N6 105.4(2)
N5 N6 C15 112.1(2)
N5 N6 C16 119.3(2)
C15 N6 C16 128.4(2)
C23 N7 Zn1 173.8(3)
O2 Cl1 O4 111.02(19)
O2 Cl1 O1 110.81(16)
O4 Cl1 O1 109.86(18)
O2 Cl1 O3 109.0(2)
O4 Cl1 O3 107.9(2)
O1 Cl1 O3 108.19(19)
O6 Cl2 O7 111.1(4)
O6 Cl2 O5 103.7(4)
O7 Cl2 O5 112.8(4)
O6 Cl2 O8 110.5(4)
O7 Cl2 O8 109.1(2)
O5 Cl2 O8 109.5(3)
N8 C25 C26 179.4(7)
C25 C26 H26A 109.5
C25 C26 H26B 109.5
H26A C26 H26B 109.5
C25 C26 H26C 109.5
H26A C26 H26C 109.5
H26B C26 H26C 109.5
N9 C27 C28 177.6(5)
C27 C28 H28A 109.5
C27 C28 H28B 109.5
H28A C28 H28B 109.5
C27 C28 H28C 109.5
H28A C28 H28C 109.5
H28B C28 H28C 109.5

loop_
_geom_bond_atom_site_label_1
_geom_bond_atom_site_label_2
_geom_bond_distance
Zn1 N2 2.011(2)
Zn1 N1 2.019(2)
Zn1 N4 2.039(2)
Zn1 N7 2.062(2)
Zn1 N3 2.262(2)
C1 N1 1.350(4)
C1 C2 1.378(4)
C1 H1 0.9500
C2 C3 1.383(5)
C2 H2 0.9500
C3 C4 1.375(5)
C3 H3 0.9500
C4 C5 1.393(4)
C4 H4 0.9500
C5 N1 1.340(4)
C5 C6 1.507(4)
C6 N3 1.474(3)
C6 H6A 0.9900
C6 H6B 0.9900
C7 N2 1.350(3)
C7 C8 1.376(4)
C7 H7 0.9500
C8 C9 1.381(5)
C8 H8 0.9500
C9 C10 1.378(4)
C9 H9 0.9500
C10 C11 1.390(4)
C10 H10 0.9500
C11 N2 1.340(3)
C11 C12 1.514(4)
C12 N3 1.470(3)
C12 H12A 0.9900
C12 H12B 0.9900
C13 N3 1.477(3)
C13 C14 1.502(4)
C13 H13A 0.9900
C13 H13B 0.9900
C14 N4 1.353(3)
C14 C15 1.367(4)
C15 N6 1.350(4)
C15 H15 0.9500
C16 N6 1.476(3)
C16 C17 1.510(4)
C16 H16A 0.9900
C16 H16B 0.9900
C17 C18 1.389(4)
C17 C22 1.387(4)
C18 C19 1.385(5)
C18 H18 0.9500
C19 C20 1.377(5)
C19 H19 0.9500
C20 C21 1.373(5)
C20 H20 0.9500
C21 C22 1.389(5)
C21 H21 0.9500
C22 H22 0.9500
C23 N7 1.130(4)
C23 C24 1.454(4)
C24 H24A 0.9800
C24 H24B 0.9800
C24 H24C 0.9800
N4 N5 1.316(3)
N5 N6 1.329(3)
Cl1 O2 1.425(3)
Cl1 O4 1.425(3)
Cl1 O1 1.436(3)
Cl1 O3 1.438(3)
Cl2 O6 1.355(4)
Cl2 O7 1.378(4)
Cl2 O5 1.404(4)
Cl2 O8 1.410(3)
C25 N8 1.076(7)
C25 C26 1.413(7)
C26 H26A 0.9800
C26 H26B 0.9800
C26 H26C 0.9800
C27 N9 1.126(6)
C27 C28 1.431(6)
C28 H28A 0.9800
C28 H28B 0.9800
C28 H28C 0.9800

loop_
_geom_torsion_atom_site_label_1
_geom_torsion_atom_site_label_2
_geom_torsion_atom_site_label_3
_geom_torsion_atom_site_label_4
_geom_torsion
N1 C1 C2 C3 -2.7(5)
C1 C2 C3 C4 2.7(5)
C2 C3 C4 C5 0.3(5)
C3 C4 C5 N1 -3.7(4)
C3 C4 C5 C6 171.3(3)
N1 C5 C6 N3 -29.7(3)
C4 C5 C6 N3 155.2(3)
N2 C7 C8 C9 1.1(5)
C7 C8 C9 C10 -0.9(5)
C8 C9 C10 C11 0.0(4)
C9 C10 C11 N2 0.7(4)
C9 C10 C11 C12 176.4(3)
N2 C11 C12 N3 -23.0(4)
C10 C11 C12 N3 161.2(2)
N3 C13 C14 N4 -22.0(3)
N3 C13 C14 C15 163.3(3)
N4 C14 C15 N6 0.1(3)
C13 C14 C15 N6 175.2(3)
N6 C16 C17 C18 66.6(3)
N6 C16 C17 C22 -113.3(3)
C22 C17 C18 C19 1.3(5)
C16 C17 C18 C19 -178.6(3)
C17 C18 C19 C20 -0.4(5)
C18 C19 C20 C21 -1.1(5)
C19 C20 C21 C22 1.7(5)
C18 C17 C22 C21 -0.8(4)
C16 C17 C22 C21 179.2(3)
C20 C21 C22 C17 -0.7(5)
C4 C5 N1 C1 3.8(4)
C6 C5 N1 C1 -171.3(2)
C4 C5 N1 Zn1 -175.0(2)
C6 C5 N1 Zn1 9.9(3)
C2 C1 N1 C5 -0.6(4)
C2 C1 N1 Zn1 178.1(2)
N2 Zn1 N1 C5 -66.4(2)
N4 Zn1 N1 C5 78.1(2)
N7 Zn1 N1 C5 -177.70(19)
N3 Zn1 N1 C5 6.69(19)
N2 Zn1 N1 C1 114.8(2)
N4 Zn1 N1 C1 -100.6(2)
N7 Zn1 N1 C1 3.6(2)
N3 Zn1 N1 C1 -172.1(2)
C10 C11 N2 C7 -0.4(4)
C12 C11 N2 C7 -176.3(2)
C10 C11 N2 Zn1 -178.2(2)
C12 C11 N2 Zn1 6.0(3)
C8 C7 N2 C11 -0.5(4)
C8 C7 N2 Zn1 177.1(2)
N1 Zn1 N2 C11 79.7(2)
N4 Zn1 N2 C11 -65.2(2)
N7 Zn1 N2 C11 -168.17(19)
N3 Zn1 N2 C11 6.96(18)
N1 Zn1 N2 C7 -98.0(2)
N4 Zn1 N2 C7 117.1(2)
N7 Zn1 N2 C7 14.2(2)
N3 Zn1 N2 C7 -170.7(2)
C11 C12 N3 C6 -88.7(3)
C11 C12 N3 C13 143.6(2)
C11 C12 N3 Zn1 25.2(3)
C5 C6 N3 C12 145.1(2)
C5 C6 N3 C13 -86.7(3)
C5 C6 N3 Zn1 31.0(2)
C14 C13 N3 C12 -89.0(3)
C14 C13 N3 C6 142.1(2)
C14 C13 N3 Zn1 27.0(3)
N2 Zn1 N3 C12 -17.72(17)
N1 Zn1 N3 C12 -140.97(18)
N4 Zn1 N3 C12 100.02(17)
N7 Zn1 N3 C12 94.8(10)
N2 Zn1 N3 C6 102.36(17)
N1 Zn1 N3 C6 -20.89(16)
N4 Zn1 N3 C6 -139.90(17)
N7 Zn1 N3 C6 -145.1(10)
N2 Zn1 N3 C13 -138.29(18)
N1 Zn1 N3 C13 98.46(18)
N4 Zn1 N3 C13 -20.55(17)
N7 Zn1 N3 C13 -25.8(11)
C15 C14 N4 N5 -0.2(3)
C13 C14 N4 N5 -176.2(2)
C15 C14 N4 Zn1 179.76(18)
C13 C14 N4 Zn1 3.8(3)
N2 Zn1 N4 N5 -96.6(2)
N1 Zn1 N4 N5 116.8(2)
N7 Zn1 N4 N5 9.0(2)
N3 Zn1 N4 N5 -170.5(2)
N2 Zn1 N4 C14 83.4(2)
N1 Zn1 N4 C14 -63.2(2)
N7 Zn1 N4 C14 -171.00(19)
N3 Zn1 N4 C14 9.47(18)
C14 N4 N5 N6 0.3(3)
Zn1 N4 N5 N6 -179.67(17)
N4 N5 N6 C15 -0.3(3)
N4 N5 N6 C16 -175.9(2)
C14 C15 N6 N5 0.1(3)
C14 C15 N6 C16 175.3(2)
C17 C16 N6 N5 82.9(3)
C17 C16 N6 C15 -91.9(3)
C24 C23 N7 Zn1 -22(29)
N2 Zn1 N7 C23 92(2)
N1 Zn1 N7 C23 -143(2)
N4 Zn1 N7 C23 -25(2)
N3 Zn1 N7 C23 -20(3)
